data_7034605
loop_
_publ_author_name
'Kalden, Diana'
'Krieck, Sven'
'G\"orls, Helmar'
'Westerhausen, Matthias'

_publ_section_title
;
 1,3-Bis(2,4,6-trimethylphenyl)triazenides of potassium, magnesium,
 calcium, and strontium.
;
_journal_issue 17
_journal_name_full 'Dalton transactions (Cambridge, England : 2003)'
_journal_page_first 8089
_journal_page_last 8099
_journal_paper_doi 10.1039/c5dt00595g
_journal_volume 44
_journal_year 2015
_chemical_formula_moiety 'C26 H37 K N3 O2'
_chemical_formula_sum 'C26 H37 K N3 O2'
_chemical_formula_weight 462.69
_space_group_IT_number 2
_symmetry_cell_setting triclinic
_symmetry_space_group_name_Hall '-P 1'
_symmetry_space_group_name_H-M 'P -1'
_atom_sites_solution_hydrogens mixed
_atom_sites_solution_primary direct
_atom_sites_solution_secondary difmap
_audit_creation_method SHELXL-97
_audit_update_record
;
2015-02-09 deposited with the CCDC.
2015-03-25 downloaded from the CCDC.
;
_cell_angle_alpha 64.382(1)
_cell_angle_beta 74.816(1)
_cell_angle_gamma 81.082(1)
_cell_formula_units_Z 2
_cell_length_a 9.7817(3)
_cell_length_b 11.9271(3)
_cell_length_c 12.8777(3)
_cell_measurement_temperature 133(2)
_cell_volume 1305.91(6)
_computing_cell_refinement DENZO
_computing_data_collection COLLECT
_computing_data_reduction DENZO
_computing_molecular_graphics SHELXTL/PC
_computing_publication_material SHELXL-97
_computing_structure_refinement 'SHELXL-97 (Sheldrick, 2008)'
_computing_structure_solution 'SHELXS-97 (Sheldrick, 2008)'
_diffrn_ambient_temperature 133(2)
_diffrn_measured_fraction_theta_full 0.977
_diffrn_measured_fraction_theta_max 0.977
_diffrn_measurement_device_type KappaCCD
_diffrn_measurement_method 'phi- + omega-scan'
_diffrn_radiation_monochromator graphite
_diffrn_radiation_source 'fine-focus sealed tube'
_diffrn_radiation_type MoK\a
_diffrn_radiation_wavelength 0.71073
_diffrn_reflns_av_R_equivalents 0.0133
_diffrn_reflns_av_sigmaI/netI 0.0235
_diffrn_reflns_limit_h_max 12
_diffrn_reflns_limit_h_min -8
_diffrn_reflns_limit_k_max 14
_diffrn_reflns_limit_k_min -15
_diffrn_reflns_limit_l_max 16
_diffrn_reflns_limit_l_min -16
_diffrn_reflns_number 8172
_diffrn_reflns_theta_full 27.39
_diffrn_reflns_theta_max 27.39
_diffrn_reflns_theta_min 2.57
_exptl_absorpt_coefficient_mu 0.229
_exptl_absorpt_correction_T_max 0.7456
_exptl_absorpt_correction_T_min 0.6926
_exptl_absorpt_correction_type multi-scan
_exptl_absorpt_process_details 'SADABS, Bruker-AXS, 2002'
_exptl_crystal_colour colourless
_exptl_crystal_density_diffrn 1.177
_exptl_crystal_density_method 'not measured'
_exptl_crystal_description prism
_exptl_crystal_F_000 498
_exptl_crystal_size_max 0.042
_exptl_crystal_size_mid 0.040
_exptl_crystal_size_min 0.038
_refine_diff_density_max 0.848
_refine_diff_density_min -0.511
_refine_diff_density_rms 0.057
_refine_ls_extinction_method none
_refine_ls_goodness_of_fit_ref 1.041
_refine_ls_hydrogen_treatment mixed
_refine_ls_matrix_type full
_refine_ls_number_parameters 389
_refine_ls_number_reflns 5802
_refine_ls_number_restraints 0
_refine_ls_restrained_S_all 1.041
_refine_ls_R_factor_all 0.0584
_refine_ls_R_factor_gt 0.0540
_refine_ls_shift/su_max 0.011
_refine_ls_shift/su_mean 0.000
_refine_ls_structure_factor_coef Fsqd
_refine_ls_weighting_details 'calc w=1/[\s^2^(Fo^2^)+(0.0487P)^2^+1.5842P] where P=(Fo^2^+2Fc^2^)/3'
_refine_ls_weighting_scheme calc
_refine_ls_wR_factor_gt 0.1286
_refine_ls_wR_factor_ref 0.1327
_reflns_number_gt 5400
_reflns_number_total 5802
_reflns_threshold_expression >2sigma(I)
_cod_data_source_file c5dt00595g1.cif
_cod_data_source_block FO5479
_cod_depositor_comments 'Adding full bibliography for 7034604--7034610.cif.'
_cod_database_code 7034605
_publcif_datablock.id {24acde0a-1486-4608-a748-4b10e1203a4e}

loop_
_symmetry_equiv_pos_as_xyz
'x, y, z'
'-x, -y, -z'

loop_
_atom_site_label
_atom_site_type_symbol
_atom_site_fract_x
_atom_site_fract_y
_atom_site_fract_z
_atom_site_U_iso_or_equiv
_atom_site_adp_type
_atom_site_occupancy
_atom_site_symmetry_multiplicity
_atom_site_calc_flag
_atom_site_refinement_flags
_atom_site_disorder_assembly
_atom_site_disorder_group
K1 K 0.55340(4) 0.59716(4) 0.55390(3) 0.02215(12) Uani 1 1 d . . .
O1 O 0.60234(19) 0.84980(14) 0.44680(14) 0.0395(4) Uani 1 1 d . B .
O2 O 0.63995(19) 0.63551(16) 0.72336(15) 0.0406(4) Uani 1 1 d . . .
N1 N 0.34239(16) 0.65501(14) 0.42017(13) 0.0208(3) Uani 1 1 d . . .
N2 N 0.23652(15) 0.60880(14) 0.51162(13) 0.0200(3) Uani 1 1 d . . .
N3 N 0.27875(16) 0.51492(14) 0.59910(13) 0.0216(3) Uani 1 1 d . . .
C1 C 0.30212(18) 0.76317(16) 0.32771(16) 0.0212(3) Uani 1 1 d . C .
C2 C 0.2065(2) 0.85940(17) 0.34309(18) 0.0246(4) Uani 1 1 d . . .
C3 C 0.1796(2) 0.96248(18) 0.2428(2) 0.0299(4) Uani 1 1 d . C .
H3 H 0.113(3) 1.026(2) 0.256(2) 0.036(6) Uiso 1 1 d . . .
C4 C 0.2473(2) 0.97772(18) 0.12875(19) 0.0314(4) Uani 1 1 d . . .
C5 C 0.3471(2) 0.88542(18) 0.11585(18) 0.0280(4) Uani 1 1 d . C .
H5 H 0.395(3) 0.897(2) 0.038(2) 0.033(6) Uiso 1 1 d . . .
C6 C 0.3740(2) 0.77887(17) 0.21232(16) 0.0234(4) Uani 1 1 d . . .
C7 C 0.1391(2) 0.8589(2) 0.4630(2) 0.0322(4) Uani 1 1 d . C .
H7C H 0.104(3) 0.946(3) 0.453(2) 0.048(8) Uiso 1 1 d . . .
H7B H 0.205(3) 0.829(2) 0.515(2) 0.036(6) Uiso 1 1 d . . .
H7A H 0.060(3) 0.805(3) 0.506(3) 0.049(8) Uiso 1 1 d . . .
C8 C 0.2148(3) 1.0886(2) 0.0213(2) 0.0453(6) Uani 1 1 d . C .
H8B H 0.185(4) 1.154(3) 0.037(3) 0.067(10) Uiso 1 1 d . . .
H8A H 0.141(4) 1.072(3) -0.005(3) 0.070(10) Uiso 1 1 d . . .
C9 C 0.4781(2) 0.6788(2) 0.19294(18) 0.0293(4) Uani 1 1 d . . .
H9C H 0.550(3) 0.650(2) 0.243(2) 0.037(7) Uiso 1 1 d . . .
H9B H 0.430(3) 0.604(2) 0.212(2) 0.037(7) Uiso 1 1 d . . .
H9A H 0.529(3) 0.708(3) 0.109(3) 0.043(7) Uiso 1 1 d . . .
C10 C 0.16313(18) 0.45729(16) 0.69443(16) 0.0206(3) Uani 1 1 d . C .
C11 C 0.14583(19) 0.47085(17) 0.80022(16) 0.0222(4) Uani 1 1 d . . .
C12 C 0.0448(2) 0.40263(18) 0.89851(17) 0.0256(4) Uani 1 1 d . C .
H12 H 0.032(2) 0.416(2) 0.970(2) 0.026(6) Uiso 1 1 d . . .
C13 C -0.0402(2) 0.32198(18) 0.89449(17) 0.0269(4) Uani 1 1 d . . .
C14 C -0.0234(2) 0.31135(18) 0.78828(18) 0.0253(4) Uani 1 1 d . C .
H14 H -0.080(3) 0.257(2) 0.784(2) 0.030(6) Uiso 1 1 d . . .
C15 C 0.07681(19) 0.37762(17) 0.68833(16) 0.0225(4) Uani 1 1 d . . .
C16 C 0.2350(2) 0.5585(2) 0.8072(2) 0.0295(4) Uani 1 1 d . C .
H16C H 0.336(3) 0.536(2) 0.792(2) 0.040(7) Uiso 1 1 d . . .
H16B H 0.223(3) 0.643(3) 0.747(3) 0.046(7) Uiso 1 1 d . . .
H16A H 0.210(3) 0.561(3) 0.885(3) 0.046(8) Uiso 1 1 d . . .
C17 C -0.1478(3) 0.2475(2) 1.0020(2) 0.0396(5) Uani 1 1 d . C .
H17C H -0.124(4) 0.234(3) 1.076(3) 0.068(10) Uiso 1 1 d . . .
H17B H -0.152(3) 0.164(3) 1.008(3) 0.060(9) Uiso 1 1 d . . .
H17A H -0.239(4) 0.289(3) 1.003(3) 0.071(10) Uiso 1 1 d . . .
C18 C 0.0947(2) 0.3586(2) 0.57699(18) 0.0269(4) Uani 1 1 d . . .
H18C H 0.117(3) 0.435(2) 0.504(2) 0.036(7) Uiso 1 1 d . . .
H18B H 0.173(3) 0.296(2) 0.571(2) 0.033(6) Uiso 1 1 d . . .
H18A H 0.009(3) 0.329(3) 0.575(2) 0.043(7) Uiso 1 1 d . . .
C19 C 0.5960(4) 0.8951(3) 0.3260(3) 0.0596(8) Uani 1 1 d . . .
H19A H 0.5045 0.9414 0.3126 0.072 Uiso 0.50 1 calc PR A 1
H19B H 0.6060 0.8253 0.3018 0.072 Uiso 0.50 1 calc PR A 1
H19C H 0.6641 0.8452 0.2890 0.072 Uiso 0.50 1 calc PR A 2
H19D H 0.4997 0.8844 0.3212 0.072 Uiso 0.50 1 calc PR A 2
C20 C 0.7143(5) 0.9774(4) 0.2593(4) 0.0321(9) Uiso 0.50 1 d P B 1
H20A H 0.7034 1.0334 0.1783 0.039 Uiso 0.50 1 calc PR B 1
H20B H 0.8071 0.9306 0.2563 0.039 Uiso 0.50 1 calc PR B 1
C20A C 0.6277(13) 1.0220(11) 0.2626(10) 0.116(3) Uiso 0.50 1 d P B 2
H20C H 0.5449 1.0789 0.2722 0.139 Uiso 0.50 1 calc PR B 2
H20D H 0.6696 1.0441 0.1778 0.139 Uiso 0.50 1 calc PR B 2
C21 C 0.6915(7) 1.0520(6) 0.3439(5) 0.0503(13) Uiso 0.50 1 d P B 1
H21A H 0.7729 1.1023 0.3264 0.060 Uiso 0.50 1 calc PR B 1
H21B H 0.6020 1.1038 0.3435 0.060 Uiso 0.50 1 calc PR B 1
C21A C 0.7524(7) 1.0139(6) 0.3416(5) 0.0548(14) Uiso 0.50 1 d P B 2
H21C H 0.8455 0.9788 0.3130 0.066 Uiso 0.50 1 calc PR B 2
H21D H 0.7645 1.0963 0.3383 0.066 Uiso 0.50 1 calc PR B 2
C22 C 0.6855(3) 0.9314(2) 0.4570(2) 0.0438(6) Uani 1 1 d . . .
H22A H 0.7821 0.8938 0.4641 0.053 Uiso 0.50 1 calc PR B 1
H22B H 0.6409 0.9484 0.5275 0.053 Uiso 0.50 1 calc PR B 1
H22C H 0.6241 0.9795 0.4994 0.053 Uiso 0.50 1 calc PR B 2
H22D H 0.7581 0.8825 0.5024 0.053 Uiso 0.50 1 calc PR B 2
C23 C 0.5747(11) 0.6389(9) 0.8361(8) 0.054(2) Uani 0.50 1 d P C 1
H23A H 0.5937 0.5602 0.9023 0.065 Uiso 0.50 1 calc PR C 1
H23B H 0.4711 0.6572 0.8451 0.065 Uiso 0.50 1 calc PR C 1
C23A C 0.5557(12) 0.6959(10) 0.7919(10) 0.067(3) Uani 0.50 1 d P C 2
H23C H 0.4728 0.6475 0.8466 0.080 Uiso 0.50 1 calc PR C 2
H23D H 0.5231 0.7808 0.7425 0.080 Uiso 0.50 1 calc PR C 2
C24 C 0.6529(10) 0.7489(9) 0.8259(8) 0.059(2) Uani 0.50 1 d P C 1
H24A H 0.6239 0.8301 0.7676 0.070 Uiso 0.50 1 calc PR C 1
H24B H 0.6404 0.7531 0.9030 0.070 Uiso 0.50 1 calc PR C 1
C24A C 0.6794(11) 0.6987(10) 0.8667(7) 0.056(2) Uani 0.50 1 d P C 2
H24C H 0.6633 0.7728 0.8851 0.067 Uiso 0.50 1 calc PR C 2
H24D H 0.6787 0.6225 0.9404 0.067 Uiso 0.50 1 calc PR C 2
C25 C 0.8053(3) 0.7044(4) 0.7822(3) 0.0668(9) Uani 1 1 d . . .
H25A H 0.8634 0.7761 0.7255 0.080 Uiso 0.50 1 calc PR C 1
H25B H 0.8519 0.6553 0.8491 0.080 Uiso 0.50 1 calc PR C 1
H25C H 0.8873 0.6719 0.8203 0.080 Uiso 0.50 1 calc PR C 2
H25D H 0.8217 0.7913 0.7238 0.080 Uiso 0.50 1 calc PR C 2
C26 C 0.7863(3) 0.6267(3) 0.7245(3) 0.0624(8) Uani 1 1 d . C .
H26A H 0.8442 0.6565 0.6429 0.075 Uiso 1 1 calc R . .
H26B H 0.8165 0.5391 0.7686 0.075 Uiso 1 1 calc R . .

loop_
_atom_site_aniso_label
_atom_site_aniso_U_11
_atom_site_aniso_U_22
_atom_site_aniso_U_33
_atom_site_aniso_U_23
_atom_site_aniso_U_13
_atom_site_aniso_U_12
K1 0.0209(2) 0.0221(2) 0.0244(2) -0.00986(15) -0.00464(14) -0.00293(14)
O1 0.0507(10) 0.0283(8) 0.0392(9) -0.0074(7) -0.0156(7) -0.0110(7)
O2 0.0510(10) 0.0412(9) 0.0406(9) -0.0222(7) -0.0192(8) -0.0009(7)
N1 0.0196(7) 0.0211(7) 0.0201(7) -0.0070(6) -0.0035(6) -0.0024(6)
N2 0.0200(7) 0.0199(7) 0.0217(7) -0.0095(6) -0.0045(6) -0.0027(6)
N3 0.0176(7) 0.0233(7) 0.0207(7) -0.0064(6) -0.0031(6) -0.0019(6)
C1 0.0192(8) 0.0199(8) 0.0255(9) -0.0083(7) -0.0071(7) -0.0032(6)
C2 0.0219(9) 0.0219(9) 0.0324(10) -0.0118(8) -0.0074(7) -0.0031(7)
C3 0.0291(10) 0.0196(9) 0.0417(11) -0.0105(8) -0.0131(9) -0.0003(7)
C4 0.0353(11) 0.0219(9) 0.0350(11) -0.0028(8) -0.0171(9) -0.0066(8)
C5 0.0307(10) 0.0267(9) 0.0239(9) -0.0045(8) -0.0073(8) -0.0094(8)
C6 0.0239(9) 0.0225(9) 0.0232(9) -0.0070(7) -0.0057(7) -0.0055(7)
C7 0.0342(11) 0.0268(10) 0.0381(11) -0.0182(9) -0.0049(9) 0.0012(8)
C8 0.0595(16) 0.0259(11) 0.0473(14) -0.0016(10) -0.0309(12) -0.0014(11)
C9 0.0315(10) 0.0286(10) 0.0232(9) -0.0094(8) -0.0009(8) -0.0012(8)
C10 0.0170(8) 0.0197(8) 0.0235(8) -0.0082(7) -0.0036(7) -0.0002(6)
C11 0.0194(8) 0.0216(8) 0.0262(9) -0.0112(7) -0.0032(7) -0.0014(7)
C12 0.0256(9) 0.0271(9) 0.0242(9) -0.0123(8) -0.0021(7) -0.0024(7)
C13 0.0245(9) 0.0254(9) 0.0266(9) -0.0087(8) 0.0007(7) -0.0060(7)
C14 0.0213(9) 0.0246(9) 0.0307(10) -0.0116(8) -0.0039(7) -0.0055(7)
C15 0.0184(8) 0.0243(9) 0.0254(9) -0.0111(7) -0.0041(7) -0.0010(7)
C16 0.0273(10) 0.0327(11) 0.0335(11) -0.0199(9) 0.0004(8) -0.0090(8)
C17 0.0400(13) 0.0419(13) 0.0326(12) -0.0146(10) 0.0079(10) -0.0198(10)
C18 0.0234(9) 0.0334(10) 0.0292(10) -0.0171(9) -0.0046(7) -0.0055(8)
C19 0.088(2) 0.0448(15) 0.0493(15) -0.0015(12) -0.0374(15) -0.0277(15)
C22 0.0511(14) 0.0394(13) 0.0510(14) -0.0240(11) -0.0140(11) -0.0087(11)
C23 0.046(4) 0.078(6) 0.051(5) -0.040(4) 0.001(3) -0.019(5)
C23A 0.052(4) 0.087(7) 0.087(8) -0.065(6) 0.000(5) -0.014(5)
C24 0.053(4) 0.086(7) 0.068(6) -0.060(5) -0.010(4) -0.007(4)
C24A 0.063(5) 0.082(6) 0.040(4) -0.035(4) -0.018(3) -0.011(4)
C25 0.0568(18) 0.089(2) 0.093(2) -0.067(2) -0.0354(17) 0.0122(16)
C26 0.0551(17) 0.078(2) 0.086(2) -0.0606(19) -0.0303(16) 0.0167(15)

loop_
_atom_type_symbol
_atom_type_description
_atom_type_scat_dispersion_real
_atom_type_scat_dispersion_imag
_atom_type_scat_source
C C 0.0033 0.0016 'International Tables Vol C Tables 4.2.6.8 and 6.1.1.4'
H H 0.0000 0.0000 'International Tables Vol C Tables 4.2.6.8 and 6.1.1.4'
N N 0.0061 0.0033 'International Tables Vol C Tables 4.2.6.8 and 6.1.1.4'
O O 0.0106 0.0060 'International Tables Vol C Tables 4.2.6.8 and 6.1.1.4'
K K 0.2009 0.2494 'International Tables Vol C Tables 4.2.6.8 and 6.1.1.4'

loop_
_geom_angle_atom_site_label_1
_geom_angle_atom_site_label_2
_geom_angle_atom_site_label_3
_geom_angle
_geom_angle_site_symmetry_1
_geom_angle_site_symmetry_3
O2 K1 O1 76.89(5) . .
O2 K1 N3 120.63(5) . .
O1 K1 N3 120.43(5) . .
O2 K1 N1 145.71(5) . .
O1 K1 N1 86.90(5) . .
N3 K1 N1 45.05(4) . .
O2 K1 N3 126.52(5) . 2_666
O1 K1 N3 107.99(5) . 2_666
N3 K1 N3 102.79(4) . 2_666
N1 K1 N3 87.07(4) . 2_666
O2 K1 N1 105.95(5) . 2_666
O1 K1 N1 147.85(5) . 2_666
N3 K1 N1 86.36(4) . 2_666
N1 K1 N1 103.79(4) . 2_666
N3 K1 N1 44.04(4) 2_666 2_666
O2 K1 N2 109.09(5) . 2_666
O1 K1 N2 123.82(5) . 2_666
N3 K1 N2 104.31(4) . 2_666
N1 K1 N2 105.06(4) . 2_666
N3 K1 N2 23.98(4) 2_666 2_666
N1 K1 N2 24.28(4) 2_666 2_666
O2 K1 N2 130.27(5) . .
O1 K1 N2 99.50(4) . .
N3 K1 N2 23.44(4) . .
N1 K1 N2 23.76(4) . .
N3 K1 N2 102.09(4) 2_666 .
N1 K1 N2 102.00(4) 2_666 .
N2 K1 N2 113.15(3) 2_666 .
O2 K1 C18 80.58(5) . 2_666
O1 K1 C18 70.06(5) . 2_666
N3 K1 C18 157.06(5) . 2_666
N1 K1 C18 122.09(5) . 2_666
N3 K1 C18 54.54(4) 2_666 2_666
N1 K1 C18 78.73(5) 2_666 2_666
N2 K1 C18 56.97(4) 2_666 2_666
N2 K1 C18 145.64(4) . 2_666
O2 K1 C9 71.91(5) . 2_666
O1 K1 C9 148.39(5) . 2_666
N3 K1 C9 73.35(5) . 2_666
N1 K1 C9 116.63(5) . 2_666
N3 K1 C9 94.73(5) 2_666 2_666
N1 K1 C9 50.77(4) 2_666 2_666
N2 K1 C9 72.61(4) 2_666 2_666
N2 K1 C9 96.78(5) . 2_666
C18 K1 C9 108.92(5) 2_666 2_666
O2 K1 C19 99.37(6) . .
O1 K1 C19 22.80(6) . .
N3 K1 C19 111.25(6) . .
N1 K1 C19 69.81(6) . .
N3 K1 C19 91.55(7) 2_666 .
N1 K1 C19 135.51(7) 2_666 .
N2 K1 C19 112.41(7) 2_666 .
N2 K1 C19 87.92(6) . .
C18 K1 C19 69.98(7) 2_666 .
C9 K1 C19 171.19(6) 2_666 .
O2 K1 K1 152.34(4) . 2_666
O1 K1 K1 130.70(4) . 2_666
N3 K1 K1 51.94(3) . 2_666
N1 K1 K1 52.91(3) . 2_666
N3 K1 K1 50.86(3) 2_666 2_666
N1 K1 K1 50.89(3) 2_666 2_666
N2 K1 K1 57.24(3) 2_666 2_666
N2 K1 K1 55.91(3) . 2_666
C18 K1 K1 105.31(4) 2_666 2_666
C9 K1 K1 80.72(4) 2_666 2_666
C19 K1 K1 108.07(5) . 2_666
C19 O1 C22 108.03(18) . .
C19 O1 K1 108.13(14) . .
C22 O1 K1 137.11(14) . .
C23A O2 C26 112.9(5) . .
C23A O2 C23 28.9(4) . .
C26 O2 C23 101.3(4) . .
C23A O2 K1 124.1(5) . .
C26 O2 K1 120.75(15) . .
C23 O2 K1 136.5(4) . .
N2 N1 C1 113.28(14) . .
N2 N1 K1 95.91(10) . .
C1 N1 K1 134.22(11) . .
N2 N1 K1 89.94(10) . 2_666
C1 N1 K1 134.74(11) . 2_666
K1 N1 K1 76.21(4) . 2_666
N3 N2 N1 111.96(14) . .
N3 N2 K1 63.59(9) . 2_666
N1 N2 K1 65.77(9) . 2_666
N3 N2 K1 59.70(9) . .
N1 N2 K1 60.33(9) . .
K1 N2 K1 66.85(3) 2_666 .
N2 N3 C10 112.30(14) . .
N2 N3 K1 96.86(10) . .
C10 N3 K1 141.21(12) . .
N2 N3 K1 92.43(10) . 2_666
C10 N3 K1 124.20(11) . 2_666
K1 N3 K1 77.21(4) . 2_666
C6 C1 N1 115.92(16) . .
C6 C1 C2 118.78(17) . .
N1 C1 C2 125.04(17) . .
C3 C2 C1 118.54(18) . .
C3 C2 C7 118.68(18) . .
C1 C2 C7 122.68(18) . .
C4 C3 C2 123.11(19) . .
C4 C3 H3 120.0(15) . .
C2 C3 H3 116.9(15) . .
C3 C4 C5 117.35(18) . .
C3 C4 C8 122.4(2) . .
C5 C4 C8 120.3(2) . .
C6 C5 C4 121.83(19) . .
C6 C5 H5 121.3(15) . .
C4 C5 H5 116.9(15) . .
C5 C6 C1 120.21(18) . .
C5 C6 C9 119.65(18) . .
C1 C6 C9 120.13(17) . .
C2 C7 H7C 109.0(16) . .
C2 C7 H7B 111.9(15) . .
H7C C7 H7B 109(2) . .
C2 C7 H7A 113.6(17) . .
H7C C7 H7A 108(2) . .
H7B C7 H7A 105(2) . .
C4 C8 H8B 112(2) . .
C4 C8 H8A 111(2) . .
H8B C8 H8A 106(3) . .
C6 C9 K1 111.30(12) . 2_666
C6 C9 H9C 113.6(15) . .
K1 C9 H9C 58.5(15) 2_666 .
C6 C9 H9B 111.5(15) . .
K1 C9 H9B 51.4(15) 2_666 .
H9C C9 H9B 106(2) . .
C6 C9 H9A 110.6(16) . .
K1 C9 H9A 137.7(16) 2_666 .
H9C C9 H9A 108(2) . .
H9B C9 H9A 107(2) . .
C15 C10 C11 119.72(16) . .
C15 C10 N3 121.19(16) . .
C11 C10 N3 118.75(16) . .
C12 C11 C10 119.26(17) . .
C12 C11 C16 120.41(17) . .
C10 C11 C16 120.33(16) . .
C13 C12 C11 121.76(18) . .
C13 C12 H12 120.4(14) . .
C11 C12 H12 117.8(14) . .
C12 C13 C14 118.24(17) . .
C12 C13 C17 121.20(19) . .
C14 C13 C17 120.56(19) . .
C13 C14 C15 121.62(17) . .
C13 C14 H14 119.6(14) . .
C15 C14 H14 118.8(14) . .
C14 C15 C10 119.37(17) . .
C14 C15 C18 119.45(17) . .
C10 C15 C18 121.13(16) . .
C11 C16 H16C 112.5(16) . .
C11 C16 H16B 110.3(16) . .
H16C C16 H16B 106(2) . .
C11 C16 H16A 111.8(16) . .
H16C C16 H16A 107(2) . .
H16B C16 H16A 109(2) . .
C13 C17 H17C 113(2) . .
C13 C17 H17B 111.6(19) . .
H17C C17 H17B 105(3) . .
C13 C17 H17A 111(2) . .
H17C C17 H17A 106(3) . .
H17B C17 H17A 110(3) . .
C15 C18 K1 104.13(11) . 2_666
C15 C18 H18C 113.5(15) . .
K1 C18 H18C 63.6(15) 2_666 .
C15 C18 H18B 111.1(14) . .
K1 C18 H18B 50.8(14) 2_666 .
H18C C18 H18B 106(2) . .
C15 C18 H18A 111.4(16) . .
K1 C18 H18A 143.8(16) 2_666 .
H18C C18 H18A 107(2) . .
H18B C18 H18A 107(2) . .
C20A C19 O1 112.0(5) . .
C20A C19 C20 37.6(5) . .
O1 C19 C20 105.6(3) . .
C20A C19 K1 160.9(5) . .
O1 C19 K1 49.07(11) . .
C20 C19 K1 135.4(2) . .
C20A C19 H19A 74.0 . .
O1 C19 H19A 110.6 . .
C20 C19 H19A 110.6 . .
K1 C19 H19A 112.9 . .
C20A C19 H19B 132.7 . .
O1 C19 H19B 110.6 . .
C20 C19 H19B 110.6 . .
K1 C19 H19B 63.7 . .
H19A C19 H19B 108.7 . .
C20A C19 H19C 109.2 . .
O1 C19 H19C 109.2 . .
C20 C19 H19C 77.4 . .
K1 C19 H19C 79.2 . .
H19A C19 H19C 134.9 . .
H19B C19 H19C 35.6 . .
C20A C19 H19D 109.2 . .
O1 C19 H19D 109.2 . .
C20 C19 H19D 140.2 . .
K1 C19 H19D 83.3 . .
H19A C19 H19D 38.2 . .
H19B C19 H19D 74.3 . .
H19C C19 H19D 107.9 . .
C19 C20 C21 97.7(3) . .
C19 C20 H20A 112.2 . .
C21 C20 H20A 112.2 . .
C19 C20 H20B 112.2 . .
C21 C20 H20B 112.2 . .
H20A C20 H20B 109.8 . .
C19 C20A C21A 94.8(7) . .
C19 C20A H20C 112.8 . .
C21A C20A H20C 112.8 . .
C19 C20A H20D 112.8 . .
C21A C20A H20D 112.8 . .
H20C C20A H20D 110.2 . .
C22 C21 C20 93.2(4) . .
C22 C21 H21A 113.1 . .
C20 C21 H21A 113.1 . .
C22 C21 H21B 113.1 . .
C20 C21 H21B 113.1 . .
H21A C21 H21B 110.4 . .
C22 C21A C20A 100.1(5) . .
C22 C21A H21C 111.7 . .
C20A C21A H21C 111.7 . .
C22 C21A H21D 111.7 . .
C20A C21A H21D 111.7 . .
H21C C21A H21D 109.5 . .
C21A C22 O1 108.7(3) . .
C21A C22 C21 26.7(3) . .
O1 C22 C21 106.1(3) . .
C21A C22 H22A 85.3 . .
O1 C22 H22A 110.5 . .
C21 C22 H22A 110.5 . .
C21A C22 H22B 129.6 . .
O1 C22 H22B 110.5 . .
C21 C22 H22B 110.5 . .
H22A C22 H22B 108.7 . .
C21A C22 H22C 109.9 . .
O1 C22 H22C 109.9 . .
C21 C22 H22C 86.9 . .
H22A C22 H22C 128.6 . .
H22B C22 H22C 25.6 . .
C21A C22 H22D 109.9 . .
O1 C22 H22D 109.9 . .
C21 C22 H22D 132.4 . .
H22A C22 H22D 26.7 . .
H22B C22 H22D 84.8 . .
H22C C22 H22D 108.3 . .
O2 C23 C24 99.8(7) . .
O2 C23 H23A 111.8 . .
C24 C23 H23A 111.8 . .
O2 C23 H23B 111.8 . .
C24 C23 H23B 111.8 . .
H23A C23 H23B 109.5 . .
O2 C23A C24A 99.2(7) . .
O2 C23A H23C 111.9 . .
C24A C23A H23C 111.9 . .
O2 C23A H23D 111.9 . .
C24A C23A H23D 111.9 . .
H23C C23A H23D 109.6 . .
C25 C24 C23 97.2(6) . .
C25 C24 H24A 112.3 . .
C23 C24 H24A 112.3 . .
C25 C24 H24B 112.3 . .
C23 C24 H24B 112.3 . .
H24A C24 H24B 109.9 . .
C25 C24A C23A 100.4(6) . .
C25 C24A H24C 111.7 . .
C23A C24A H24C 111.7 . .
C25 C24A H24D 111.7 . .
C23A C24A H24D 111.7 . .
H24C C24A H24D 109.5 . .
C24A C25 C26 105.9(5) . .
C24A C25 C24 25.8(4) . .
C26 C25 C24 104.4(4) . .
C24A C25 H25A 130.4 . .
C26 C25 H25A 110.9 . .
C24 C25 H25A 110.9 . .
C24A C25 H25B 86.9 . .
C26 C25 H25B 110.9 . .
C24 C25 H25B 110.9 . .
H25A C25 H25B 108.9 . .
C24A C25 H25C 110.6 . .
C26 C25 H25C 110.6 . .
C24 C25 H25C 131.9 . .
H25A C25 H25C 86.4 . .
H25B C25 H25C 25.2 . .
C24A C25 H25D 110.6 . .
C26 C25 H25D 110.6 . .
C24 C25 H25D 87.8 . .
H25A C25 H25D 24.6 . .
H25B C25 H25D 127.8 . .
H25C C25 H25D 108.7 . .
O2 C26 C25 107.6(2) . .
O2 C26 H26A 110.2 . .
C25 C26 H26A 110.2 . .
O2 C26 H26B 110.2 . .
C25 C26 H26B 110.2 . .
H26A C26 H26B 108.5 . .

loop_
_geom_bond_atom_site_label_1
_geom_bond_atom_site_label_2
_geom_bond_distance
_geom_bond_site_symmetry_2
K1 O2 2.7639(16) .
K1 O1 2.7782(16) .
K1 N3 2.8324(15) .
K1 N1 2.8452(16) .
K1 N3 2.8753(16) 2_666
K1 N1 2.9250(15) 2_666
K1 N2 3.2075(15) 2_666
K1 N2 3.2571(15) .
K1 C18 3.424(2) 2_666
K1 C9 3.473(2) 2_666
K1 C19 3.495(3) .
K1 K1 3.5613(8) 2_666
O1 C19 1.425(3) .
O1 C22 1.427(3) .
O2 C23A 1.400(10) .
O2 C26 1.423(3) .
O2 C23 1.440(10) .
N1 N2 1.319(2) .
N1 C1 1.413(2) .
N1 K1 2.9250(15) 2_666
N2 N3 1.305(2) .
N2 K1 3.2075(15) 2_666
N3 C10 1.429(2) .
N3 K1 2.8753(16) 2_666
C1 C6 1.411(3) .
C1 C2 1.413(3) .
C2 C3 1.398(3) .
C2 C7 1.510(3) .
C3 C4 1.388(3) .
C3 H3 0.96(3) .
C4 C5 1.391(3) .
C4 C8 1.510(3) .
C5 C6 1.389(3) .
C5 H5 0.94(3) .
C6 C9 1.507(3) .
C7 H7C 1.01(3) .
C7 H7B 0.97(3) .
C7 H7A 0.97(3) .
C8 H8B 0.87(4) .
C8 H8A 0.95(4) .
C9 K1 3.473(2) 2_666
C9 H9C 1.00(3) .
C9 H9B 0.98(3) .
C9 H9A 0.99(3) .
C10 C15 1.404(2) .
C10 C11 1.404(3) .
C11 C12 1.394(3) .
C11 C16 1.506(3) .
C12 C13 1.390(3) .
C12 H12 0.97(2) .
C13 C14 1.393(3) .
C13 C17 1.509(3) .
C14 C15 1.394(3) .
C14 H14 0.95(2) .
C15 C18 1.509(3) .
C16 H16C 0.98(3) .
C16 H16B 0.98(3) .
C16 H16A 0.98(3) .
C17 H17C 0.98(4) .
C17 H17B 0.98(3) .
C17 H17A 0.95(4) .
C18 K1 3.424(2) 2_666
C18 H18C 0.99(3) .
C18 H18B 0.99(3) .
C18 H18A 0.97(3) .
C19 C20A 1.414(12) .
C19 C20 1.464(5) .
C19 H19A 0.9900 .
C19 H19B 0.9900 .
C19 H19C 0.9900 .
C19 H19D 0.9900 .
C20 C21 1.637(7) .
C20 H20A 0.9900 .
C20 H20B 0.9900 .
C20A C21A 1.749(13) .
C20A H20C 0.9900 .
C20A H20D 0.9900 .
C21 C22 1.538(6) .
C21 H21A 0.9900 .
C21 H21B 0.9900 .
C21A C22 1.425(7) .
C21A H21C 0.9900 .
C21A H21D 0.9900 .
C22 H22A 0.9900 .
C22 H22B 0.9900 .
C22 H22C 0.9900 .
C22 H22D 0.9900 .
C23 C24 1.560(14) .
C23 H23A 0.9900 .
C23 H23B 0.9900 .
C23A C24A 1.745(14) .
C23A H23C 0.9900 .
C23A H23D 0.9900 .
C24 C25 1.547(10) .
C24 H24A 0.9900 .
C24 H24B 0.9900 .
C24A C25 1.402(11) .
C24A H24C 0.9900 .
C24A H24D 0.9900 .
C25 C26 1.471(4) .
C25 H25A 0.9900 .
C25 H25B 0.9900 .
C25 H25C 0.9900 .
C25 H25D 0.9900 .
C26 H26A 0.9900 .
C26 H26B 0.9900 .
